data_8100381
loop_
_publ_author_name
'Zhu, Hai-Liang'
'Meng, Fan-Jin'

_publ_section_title
;
Crystal structure of \m~2~-hydroxyl-bis(5-methyl-1,4,9-triazanonanezinc
(II)) triperchlorate, C~14~H~39~Cl~3~N~6~O~13~Zn~2~
;
_journal_issue 3
_journal_name_full 'Zeitschrift f\"ur Kristallographie - New Crystal Structures'
_journal_page_first 321
_journal_page_last 322
_journal_volume 218
_journal_year 2003
_chemical_formula_structural 'C14 H39 Cl3 N6 O13 Zn2'
_chemical_formula_sum 'C14 H39 Cl3 N6 O13 Zn2'
_chemical_formula_weight 736.60
_space_group_IT_number 11
_symmetry_cell_setting monoclinic
_symmetry_space_group_name_Hall '-P 2yb'
_symmetry_space_group_name_H-M 'P 1 21/m 1'
_cell_angle_alpha 90.00
_cell_angle_beta 104.29(2)
_cell_angle_gamma 90.00
_cell_formula_units_Z 2
_cell_length_a 7.802(2)
_cell_length_b 12.121(3)
_cell_length_c 15.662(3)
_cell_measurement_temperature 293(2)
_cell_volume 1435.3(6)
_diffrn_ambient_temperature 293(2)
_exptl_crystal_density_diffrn 1.704
_cod_depositor_comments
;
The following automatic conversions were performed:
'_symmetry_cell_setting' value 'MONOCLINIC' changed to 'monoclinic'
according to '/home/saulius/struct/CIF-dictionaries/cif_core.dic'
dictionary named 'cif_core.dic' version 2.4.1 from 2010-06-29.

Automatic conversion script
Id: cif_fix_enum 1527 2010-12-29 10:47:43Z saulius 
;
_cod_original_sg_symbol_H-M 'P 21/m'
_cod_database_code 8100381

loop_
_symmetry_equiv_pos_as_xyz
'x, y, z'
'-x, y+1/2, -z'
'-x, -y, -z'
'x, -y-1/2, z'

loop_
_atom_site_label
_atom_site_type_symbol
_atom_site_fract_x
_atom_site_fract_y
_atom_site_fract_z
_atom_site_U_iso_or_equiv
_atom_site_adp_type
_atom_site_occupancy
_atom_site_calc_flag
_atom_site_refinement_flags
_atom_site_disorder_assembly
_atom_site_disorder_group
Zn1 Zn 0.26729(6) 0.10338(4) 0.22612(3) 0.03191(11) Uani 1 d . . .
O1 O 0.3595(6) 0.2500 0.2236(3) 0.0469(11) Uani 1 d S . .
H1H H 0.4596 0.2500 0.1971 0.080 Uiso 1 d SR . .
N1 N 0.0970(5) 0.0845(3) 0.3021(2) 0.0485(10) Uani 1 d . . .
H1 H -0.0258 0.1112 0.2732 0.080 Uiso 1 d R . .
H2 H 0.1637 0.1334 0.3606 0.080 Uiso 1 d R . .
N2 N 0.4698(4) 0.0006(3) 0.2885(2) 0.0374(8) Uani 1 d . . .
N3 N 0.2024(5) 0.0395(3) 0.1041(2) 0.0431(9) Uani 1 d . . .
H3 H 0.1230 -0.0117 0.1075 0.080 Uiso 1 d R . .
H4 H 0.1464 0.0902 0.0673 0.080 Uiso 1 d R . .
C1 C 0.0900(6) -0.0306(4) 0.3358(3) 0.0530(12) Uani 1 d . . .
H1A H 0.0439 -0.0788 0.2869 0.080 Uiso 1 d R . .
H1B H 0.0118 -0.0333 0.3745 0.080 Uiso 1 d R . .
C2 C 0.2710(7) -0.0707(4) 0.3839(3) 0.0573(13) Uani 1 d . . .
H2A H 0.2587 -0.1349 0.4177 0.080 Uiso 1 d R . .
H2B H 0.3245 -0.0140 0.4245 0.080 Uiso 1 d R . .
C3 C 0.3984(6) -0.0977(4) 0.3259(3) 0.0535(13) Uani 1 d . . .
H3A H 0.4960 -0.1398 0.3597 0.080 Uiso 1 d R . .
H3B H 0.3365 -0.1432 0.2780 0.080 Uiso 1 d R . .
C4 C 0.5955(6) 0.0613(5) 0.3605(3) 0.0579(14) Uani 1 d . . .
H4A H 0.6890 0.0122 0.3885 0.080 Uiso 1 d R . .
H4B H 0.6446 0.1235 0.3369 0.080 Uiso 1 d R . .
H4C H 0.5340 0.0864 0.4029 0.080 Uiso 1 d R . .
C5 C 0.5717(6) -0.0394(4) 0.2252(3) 0.0506(12) Uani 1 d . . .
H5A H 0.6525 -0.0955 0.2538 0.080 Uiso 1 d R . .
H5B H 0.6408 0.0211 0.2123 0.080 Uiso 1 d R . .
C6 C 0.4643(6) -0.0841(4) 0.1382(3) 0.0542(13) Uani 1 d . . .
H6A H 0.3835 -0.1376 0.1511 0.080 Uiso 1 d R . .
H6B H 0.5415 -0.1218 0.1087 0.080 Uiso 1 d R . .
C7 C 0.3570(6) 0.0005(4) 0.0752(3) 0.0486(12) Uani 1 d . . .
H7A H 0.4317 0.0626 0.0722 0.080 Uiso 1 d R . .
H7B H 0.3194 -0.0306 0.0173 0.080 Uiso 1 d R . .
Cl1 Cl 0.7837(2) 0.2500 0.12902(11) 0.0485(4) Uani 1 d S . .
O2 O 0.7667(9) 0.2500 0.2189(4) 0.0893(19) Uani 1 d S . .
O3 O 0.6159(9) 0.2500 0.0728(6) 0.126(3) Uani 1 d S . .
O4 O 0.8720(7) 0.1536(5) 0.1169(3) 0.130(2) Uani 1 d . . .
Cl2 Cl 0.1198(2) 0.2500 0.50781(11) 0.0529(4) Uani 1 d SD . .
O5 O 0.1704(10) 0.2500 0.6008(3) 0.125(3) Uani 1 d SDU . .
O6 O 0.2641(7) 0.2500 0.4684(4) 0.144(4) Uani 1 d SDU . .
O7 O 0.0591(13) 0.3700(5) 0.4903(6) 0.175(6) Uani 0.50 d PDU . .
O8 O -0.0213(9) 0.1873(7) 0.4675(6) 0.139(4) Uani 0.50 d PDU . .
Cl3 Cl -0.0722(2) -0.2500 0.10956(11) 0.0463(4) Uani 1 d SDU . .
O9 O -0.1572(8) -0.2500 0.1820(4) 0.137(3) Uani 1 d SDU . .
O10 O -0.2064(13) -0.2500 0.0284(5) 0.114(6) Uani 0.50 d SPDU . .
O11 O 0.0421(12) -0.3360(9) 0.1142(8) 0.286(10) Uani 0.50 d PDU . .
O10' O 0.1148(8) -0.2500 0.1488(8) 0.123(6) Uani 0.50 d SPDU . .
O11' O -0.1139(13) -0.3524(7) 0.0665(7) 0.172(5) Uani 0.50 d PDU . .

loop_
_atom_site_aniso_label
_atom_site_aniso_U_11
_atom_site_aniso_U_22
_atom_site_aniso_U_33
_atom_site_aniso_U_23
_atom_site_aniso_U_13
_atom_site_aniso_U_12
Zn1 0.0394(2) 0.0233(2) 0.0344(2) 0.00051(19) 0.01169(17) 0.0018(2)
O1 0.047(2) 0.0214(19) 0.080(3) 0.000 0.031(2) 0.000
N1 0.0488(19) 0.055(2) 0.047(2) 0.0098(18) 0.0222(16) 0.0118(18)
N2 0.0375(17) 0.0302(17) 0.0425(18) 0.0028(15) 0.0062(14) 0.0019(14)
N3 0.0476(19) 0.046(2) 0.0355(18) -0.0048(16) 0.0104(15) -0.0004(17)
C1 0.057(3) 0.053(3) 0.056(3) -0.001(2) 0.026(2) -0.007(2)
C2 0.072(3) 0.051(3) 0.050(3) 0.018(2) 0.018(2) 0.000(3)
C3 0.054(3) 0.037(2) 0.069(3) 0.016(2) 0.016(2) 0.007(2)
C4 0.051(3) 0.068(3) 0.047(3) 0.003(3) -0.003(2) -0.006(3)
C5 0.040(2) 0.047(3) 0.067(3) 0.006(2) 0.018(2) 0.011(2)
C6 0.059(3) 0.046(3) 0.067(3) -0.009(2) 0.032(2) 0.012(2)
C7 0.052(2) 0.055(3) 0.043(2) -0.009(2) 0.0204(19) 0.001(2)
Cl1 0.0399(8) 0.0500(9) 0.0555(9) 0.000 0.0118(7) 0.000
O2 0.129(5) 0.074(4) 0.085(4) 0.000 0.065(4) 0.000
O3 0.071(4) 0.079(5) 0.184(8) 0.000 -0.052(5) 0.000
O4 0.142(4) 0.154(4) 0.087(3) -0.012(3) 0.017(3) 0.101(3)
Cl2 0.0687(10) 0.0487(9) 0.0429(8) 0.000 0.0168(8) 0.000
O5 0.161(7) 0.151(7) 0.059(4) 0.000 0.018(4) 0.000
O6 0.097(5) 0.233(11) 0.118(6) 0.000 0.056(4) 0.000
O7 0.364(18) 0.063(7) 0.135(9) 0.011(7) 0.131(11) 0.021(10)
O8 0.120(7) 0.150(9) 0.150(9) -0.082(7) 0.044(7) -0.088(6)
Cl3 0.0422(8) 0.0407(8) 0.0557(9) 0.000 0.0117(7) 0.000
O9 0.144(6) 0.170(8) 0.119(6) 0.000 0.074(5) 0.000
O10 0.151(13) 0.084(10) 0.076(9) 0.000 -0.032(9) 0.000
O11 0.340(17) 0.180(11) 0.31(2) -0.029(14) 0.033(17) 0.205(11)
O10' 0.045(6) 0.099(11) 0.225(18) 0.000 0.034(9) 0.000
O11' 0.176(10) 0.152(8) 0.216(11) -0.142(8) 0.104(8) -0.094(8)

loop_
_geom_bond_atom_site_label_1
_geom_bond_atom_site_label_2
_geom_bond_distance
_geom_bond_site_symmetry_2
_geom_bond_publ_flag
Zn1 O1 1.9214(17) . ?
Zn1 N1 2.004(4) . ?
Zn1 N3 2.008(3) . ?
Zn1 N2 2.059(3) . ?
O1 Zn1 1.9214(17) 4_565 ?
N1 C1 1.498(6) . ?
N2 C4 1.494(6) . ?
N2 C3 1.495(6) . ?
N2 C5 1.496(6) . ?
N3 C7 1.466(6) . ?
C1 C2 1.507(7) . ?
C2 C3 1.539(7) . ?
C5 C6 1.512(7) . ?
C6 C7 1.522(7) . ?
Cl1 O3 1.386(6) . ?
Cl1 O4 1.393(5) . ?
Cl1 O4 1.393(5) 4_565 ?
Cl1 O2 1.447(6) . ?
Cl2 O8 1.358(5) . ?
Cl2 O8 1.358(5) 4_565 ?
Cl2 O6 1.412(5) . ?
Cl2 O5 1.412(5) . ?
Cl2 O7 1.533(5) 4_565 ?
Cl2 O7 1.533(5) . ?
O7 O8 0.945(13) 4_565 ?
O8 O7 0.945(13) 4_565 ?
O8 O8 1.521(16) 4_565 ?
Cl3 O11 1.362(7) 4 ?
Cl3 O11 1.362(7) . ?
Cl3 O11' 1.412(6) . ?
Cl3 O11' 1.412(6) 4 ?
Cl3 O10 1.434(6) . ?
Cl3 O10' 1.437(6) . ?
Cl3 O9 1.448(5) . ?
O10 O11' 1.484(11) 4 ?
O10 O11' 1.484(11) . ?
O11 O10' 1.245(13) . ?
O11 O11' 1.277(13) . ?
O10' O11 1.245(13) 4 ?
